data_7701973
loop_
_publ_author_name
'Wang, Xue-Zhi'
'Sun, Meng-Ying'
'Zheng, Ji'
'Luo, Dong'
'Li, Qi'
'Zhou, Xiao-Ping'
'Li, Dan'

_publ_section_title
;
 Coordination-Driven Self-Assembly of M10L8 Metal-Organic Bi-capped Square
 Antiprisms with Adaptable Cavity
;
_journal_name_full 'Dalton Transactions'
_journal_paper_doi 10.1039/C9DT04368C
_journal_year 2019
_chemical_formula_moiety 'Br, C11 H13 Cu N6'
_chemical_formula_sum 'C11 H13 Br Cu N6'
_chemical_formula_weight 372.72
_space_group_crystal_system monoclinic
_space_group_IT_number 14
_space_group_name_Hall '-P 2ybc'
_space_group_name_H-M_alt 'P 1 21/c 1'
_atom_sites_solution_hydrogens geom
_atom_sites_solution_primary dual
_audit_block_doi 10.5517/ccdc.csd.cc20ncjl
_audit_creation_date 2019-08-21
_audit_creation_method
;
Olex2 1.2
(compiled 2018.05.29 svn.r3508 for OlexSys, GUI svn.r5506)
;
_audit_update_record
;
2019-10-06 deposited with the CCDC.	2019-11-18 downloaded from the CCDC.
;
_cell_angle_alpha 90
_cell_angle_beta 90.770(2)
_cell_angle_gamma 90
_cell_formula_units_Z 4
_cell_length_a 9.1003(2)
_cell_length_b 9.0877(2)
_cell_length_c 15.9711(3)
_cell_measurement_reflns_used 3640
_cell_measurement_temperature 100.00(10)
_cell_measurement_theta_max 70.5690
_cell_measurement_theta_min 5.5680
_cell_volume 1320.70(5)
_computing_cell_refinement 'CrysAlisPro 1.171.39.28b (Rigaku OD, 2015)'
_computing_data_collection 'CrysAlisPro 1.171.39.28b (Rigaku OD, 2015)'
_computing_data_reduction 'CrysAlisPro 1.171.39.28b (Rigaku OD, 2015)'
_computing_molecular_graphics 'Olex2 (Dolomanov et al., 2009)'
_computing_publication_material 'Olex2 (Dolomanov et al., 2009)'
_computing_structure_refinement 'ShelXL (Sheldrick, 2015)'
_computing_structure_solution 'ShelXT (Sheldrick, 2015)'
_diffrn_ambient_environment N~2~
_diffrn_ambient_temperature 100.00(10)
_diffrn_detector 'CCD plate'
_diffrn_measured_fraction_theta_full 0.985
_diffrn_measured_fraction_theta_max 0.963
_diffrn_measurement_details
;
List of Runs (angles in degrees, time in seconds):

  # Type    Start    End  Width  t~exp~   \w     \q     \k     \f   Frames
#--------------------------------------------------------------------------
  1  \w     44.00  84.00   0.50    0.80    --    0.00  77.00-180.00   80
  2  \w    -12.00  14.00   0.50    0.80    --    0.00  77.00-180.00   52
  3  \w    -15.00  10.00   0.50    0.80    --    0.00  38.00  60.00   50
  4  \w     21.00  89.00   0.50    0.80    --    0.00  38.00  60.00  136
  5  \w     23.00 120.00   0.50    3.00    --   88.70 -82.00  90.00  194
  6  \w     75.00 110.00   0.50    3.00    --   88.70  61.00-150.00   70
  7  \w     61.00 136.00   0.50    3.00    --   88.70  82.00-150.00  150
  8  \w     76.00 166.00   0.50    3.00    --   88.70  30.00 -30.00  180
  9  \w     -1.00 104.00   0.50    3.00    --   88.70 -61.00  90.00  210
 10  \w     83.00 173.00   0.50    3.00    --   88.70  30.00  30.00  180
;
_diffrn_measurement_device 'four-circle diffractometer'
_diffrn_measurement_device_type 'XtaLAB AFC12 (RINC): Kappa single'
_diffrn_measurement_method '\w scans'
_diffrn_orient_matrix_type 'CrysAlisPro convention (1999,Acta A55,543-557)'
_diffrn_orient_matrix_UB_11 -0.0166282000
_diffrn_orient_matrix_UB_12 -0.1499825000
_diffrn_orient_matrix_UB_13 -0.0439653000
_diffrn_orient_matrix_UB_21 0.0342085000
_diffrn_orient_matrix_UB_22 0.0727987000
_diffrn_orient_matrix_UB_23 -0.0846823000
_diffrn_orient_matrix_UB_31 0.1650347000
_diffrn_orient_matrix_UB_32 -0.0301478000
_diffrn_orient_matrix_UB_33 0.0143710000
_diffrn_radiation_monochromator graphite
_diffrn_radiation_probe x-ray
_diffrn_radiation_type CuK\a
_diffrn_radiation_wavelength 1.54184
_diffrn_reflns_av_R_equivalents 0.0781
_diffrn_reflns_av_unetI/netI 0.0744
_diffrn_reflns_Laue_measured_fraction_full 0.985
_diffrn_reflns_Laue_measured_fraction_max 0.963
_diffrn_reflns_limit_h_max 10
_diffrn_reflns_limit_h_min -9
_diffrn_reflns_limit_k_max 11
_diffrn_reflns_limit_k_min -8
_diffrn_reflns_limit_l_max 18
_diffrn_reflns_limit_l_min -19
_diffrn_reflns_number 5677
_diffrn_reflns_point_group_measured_fraction_full 0.985
_diffrn_reflns_point_group_measured_fraction_max 0.963
_diffrn_reflns_theta_full 67.684
_diffrn_reflns_theta_max 70.700
_diffrn_reflns_theta_min 5.540
_diffrn_source 'fine-focus sealed X-ray tube'
_diffrn_source_type 'Enhance (Cu) X-ray Source'
_exptl_absorpt_coefficient_mu 5.847
_exptl_absorpt_correction_T_max 1.00000
_exptl_absorpt_correction_T_min 0.02962
_exptl_absorpt_correction_type multi-scan
_exptl_absorpt_process_details
;
CrysAlisPro 1.171.39.28b (Rigaku Oxford Diffraction, 2015)
Empirical absorption correction using spherical harmonics,
 implemented in SCALE3 ABSPACK scaling algorithm.
;
_exptl_crystal_colour 'clear light green'
_exptl_crystal_colour_lustre clear
_exptl_crystal_colour_modifier light
_exptl_crystal_colour_primary green
_exptl_crystal_density_diffrn 1.875
_exptl_crystal_description cube
_exptl_crystal_F_000 740
_exptl_crystal_size_max 0.02
_exptl_crystal_size_mid 0.02
_exptl_crystal_size_min 0.02
_refine_diff_density_max 1.151
_refine_diff_density_min -1.198
_refine_diff_density_rms 0.297
_refine_ls_extinction_coef 0.0020(4)
_refine_ls_extinction_expression Fc^*^=kFc[1+0.001xFc^2^\l^3^/sin(2\q)]^-1/4^
_refine_ls_extinction_method 'SHELXL-2018/3 (Sheldrick 2018)'
_refine_ls_goodness_of_fit_ref 1.044
_refine_ls_hydrogen_treatment constr
_refine_ls_matrix_type full
_refine_ls_number_parameters 173
_refine_ls_number_reflns 2440
_refine_ls_number_restraints 0
_refine_ls_restrained_S_all 1.044
_refine_ls_R_factor_all 0.0568
_refine_ls_R_factor_gt 0.0455
_refine_ls_shift/su_max 0.001
_refine_ls_shift/su_mean 0.000
_refine_ls_structure_factor_coef Fsqd
_refine_ls_weighting_details 'w=1/[\s^2^(Fo^2^)+(0.0968P)^2^] where P=(Fo^2^+2Fc^2^)/3'
_refine_ls_weighting_scheme calc
_refine_ls_wR_factor_gt 0.1181
_refine_ls_wR_factor_ref 0.1332
_reflns_Friedel_coverage 0.000
_reflns_number_gt 2140
_reflns_number_total 2440
_reflns_threshold_expression 'I > 2\s(I)'
_cod_data_source_file c9dt04368c2.cif
_cod_data_source_block CP7
_cod_database_code 7701973
_shelx_shelxl_version_number 2018/3
_chemical_oxdiff_formula CHNOCuBr
_shelx_space_group_comment
;
The symmetry employed for this shelxl refinement is uniquely defined
by the following loop, which should always be used as a source of
symmetry information in preference to the above space-group names.
They are only intended as comments.
;
_shelx_estimated_absorpt_t_max 0.892
_shelx_estimated_absorpt_t_min 0.892
_reflns_odcompleteness_completeness 99.20
_reflns_odcompleteness_iscentric 1
_reflns_odcompleteness_theta 66.49
_olex2_refinement_description
;
1. Fixed Uiso
 At 1.2 times of:
  All C(H) groups, All C(H,H) groups, All N(H) groups
2.a Secondary CH2 refined with riding coordinates:
 C5(H5A,H5B), C6(H6A,H6B), C7(H7A,H7B)
2.b Aromatic/amide H refined with riding coordinates:
 C2(H2), N1(H1), C4(H4), C11(H11), C10(H10), C1(H1A), C8(H8)
;
_olex2_submission_special_instructions 'No special instructions were received'
_oxdiff_exptl_absorpt_empirical_details
;
Empirical correction (ABSPACK) includes:
- Absorption correction using spherical harmonics
- Frame scaling
;
_oxdiff_exptl_absorpt_empirical_full_max 31.428
_oxdiff_exptl_absorpt_empirical_full_min 0.380

loop_
_space_group_symop_operation_xyz
'x, y, z'
'-x, y+1/2, -z+1/2'
'-x, -y, -z'
'x, -y-1/2, z-1/2'

loop_
_atom_site_label
_atom_site_type_symbol
_atom_site_fract_x
_atom_site_fract_y
_atom_site_fract_z
_atom_site_U_iso_or_equiv
_atom_site_adp_type
_atom_site_occupancy
_atom_site_site_symmetry_order
_atom_site_calc_flag
_atom_site_refinement_flags_posn
Br1 Br 1.07380(4) 0.64825(5) 0.63196(2) 0.0215(2) Uani 1 1 d .
Cu1 Cu 0.39739(6) 0.70109(6) 0.37491(3) 0.0147(2) Uani 1 1 d .
N4 N 0.1915(4) 0.6760(4) 0.33084(19) 0.0172(7) Uani 1 1 d .
N3 N 0.3209(4) 0.8330(4) 0.46794(19) 0.0181(7) Uani 1 1 d .
N6 N 0.4939(4) 0.3662(3) 0.19889(19) 0.0168(7) Uani 1 1 d .
N2 N 0.5622(4) 0.6689(4) 0.46117(19) 0.0177(7) Uani 1 1 d .
N5 N 0.4375(3) 0.5373(4) 0.29426(17) 0.0164(6) Uani 1 1 d .
C2 C 0.6516(5) 0.7351(5) 0.5872(2) 0.0230(8) Uani 1 1 d .
H2 H 0.661922 0.777734 0.639862 0.028 Uiso 1 1 calc R
N1 N 0.7489(4) 0.6436(4) 0.5485(2) 0.0224(8) Uani 1 1 d .
H1 H 0.832300 0.615127 0.568601 0.027 Uiso 1 1 calc R
C3 C 0.5364(4) 0.7506(4) 0.5324(2) 0.0197(8) Uani 1 1 d .
C4 C 0.4019(5) 0.8340(4) 0.5344(2) 0.0216(8) Uani 1 1 d .
H4 H 0.374856 0.886373 0.581836 0.026 Uiso 1 1 calc R
C5 C 0.1829(4) 0.9155(5) 0.4680(2) 0.0214(8) Uani 1 1 d .
H5A H 0.203128 1.016827 0.483362 0.026 Uiso 1 1 calc R
H5B H 0.118668 0.874200 0.509861 0.026 Uiso 1 1 calc R
C11 C 0.5422(4) 0.4542(4) 0.2611(2) 0.0175(8) Uani 1 1 d .
H11 H 0.639693 0.456804 0.279292 0.021 Uiso 1 1 calc R
C6 C 0.1052(5) 0.9125(5) 0.3837(2) 0.0220(8) Uani 1 1 d .
H6A H 0.169230 0.954815 0.342026 0.026 Uiso 1 1 calc R
H6B H 0.017729 0.973219 0.386339 0.026 Uiso 1 1 calc R
C10 C 0.3463(4) 0.3951(4) 0.1926(2) 0.0167(7) Uani 1 1 d .
H10 H 0.280815 0.350359 0.155385 0.020 Uiso 1 1 calc R
C7 C 0.0613(5) 0.7581(5) 0.3561(3) 0.0247(8) Uani 1 1 d .
H7A H 0.013730 0.707466 0.401816 0.030 Uiso 1 1 calc R
H7B H -0.007969 0.763935 0.309484 0.030 Uiso 1 1 calc R
C1 C 0.6910(4) 0.6055(5) 0.4727(2) 0.0203(8) Uani 1 1 d .
H1A H 0.735885 0.543508 0.434365 0.024 Uiso 1 1 calc R
C8 C 0.1791(4) 0.5789(4) 0.2725(2) 0.0172(7) Uani 1 1 d .
H8 H 0.089630 0.560022 0.245811 0.021 Uiso 1 1 calc R
C9 C 0.3109(4) 0.5011(4) 0.2505(2) 0.0159(7) Uani 1 1 d .

loop_
_atom_site_aniso_label
_atom_site_aniso_U_11
_atom_site_aniso_U_22
_atom_site_aniso_U_33
_atom_site_aniso_U_23
_atom_site_aniso_U_13
_atom_site_aniso_U_12
Br1 0.0167(3) 0.0251(3) 0.0227(3) -0.00088(14) -0.00350(17) -0.00065(15)
Cu1 0.0127(3) 0.0161(4) 0.0153(3) -0.00134(18) -0.0015(2) 0.0007(2)
N4 0.0131(16) 0.0199(15) 0.0186(15) 0.0016(12) -0.0005(12) 0.0036(13)
N3 0.0186(18) 0.0173(15) 0.0185(15) -0.0003(12) 0.0006(13) 0.0015(13)
N6 0.0164(17) 0.0173(16) 0.0166(14) 0.0010(11) -0.0011(12) 0.0023(12)
N2 0.0178(17) 0.0192(15) 0.0159(14) 0.0013(12) -0.0034(12) 0.0005(13)
N5 0.0130(16) 0.0198(16) 0.0165(14) 0.0000(11) -0.0016(11) -0.0012(12)
C2 0.027(2) 0.025(2) 0.0175(17) 0.0024(15) -0.0039(15) -0.0026(17)
N1 0.0184(18) 0.0248(19) 0.0238(17) 0.0062(12) -0.0077(13) -0.0014(14)
C3 0.024(2) 0.020(2) 0.0157(16) 0.0007(14) -0.0013(14) -0.0012(16)
C4 0.027(2) 0.0207(19) 0.0173(17) -0.0020(14) -0.0020(15) 0.0006(16)
C5 0.020(2) 0.022(2) 0.0222(18) -0.0015(15) 0.0046(15) 0.0044(16)
C11 0.0137(18) 0.0207(19) 0.0182(16) 0.0016(14) -0.0004(13) 0.0014(14)
C6 0.021(2) 0.022(2) 0.0229(18) 0.0001(14) 0.0025(15) 0.0075(16)
C10 0.0145(19) 0.0187(18) 0.0167(16) 0.0022(14) -0.0015(13) -0.0018(15)
C7 0.0145(19) 0.030(2) 0.030(2) -0.0041(17) 0.0001(15) 0.0013(17)
C1 0.019(2) 0.022(2) 0.0196(18) 0.0024(15) -0.0030(14) -0.0024(16)
C8 0.0132(18) 0.0204(18) 0.0178(16) 0.0018(14) -0.0022(13) -0.0005(15)
C9 0.0139(18) 0.0180(19) 0.0157(15) 0.0010(13) -0.0032(13) -0.0015(14)

loop_
_atom_type_symbol
_atom_type_description
_atom_type_scat_dispersion_real
_atom_type_scat_dispersion_imag
_atom_type_scat_source
C C 0.0181 0.0091 'International Tables Vol C Tables 4.2.6.8 and 6.1.1.4'
H H 0.0000 0.0000 'International Tables Vol C Tables 4.2.6.8 and 6.1.1.4'
Br Br -0.6763 1.2805 'International Tables Vol C Tables 4.2.6.8 and 6.1.1.4'
Cu Cu -1.9646 0.5888 'International Tables Vol C Tables 4.2.6.8 and 6.1.1.4'
N N 0.0311 0.0180 'International Tables Vol C Tables 4.2.6.8 and 6.1.1.4'

loop_
_geom_angle_atom_site_label_1
_geom_angle_atom_site_label_2
_geom_angle_atom_site_label_3
_geom_angle
_geom_angle_site_symmetry_3
N4 Cu1 N3 89.76(13) .
N4 Cu1 N6 108.69(13) 2_655
N4 Cu1 N2 153.36(13) .
N3 Cu1 N6 98.79(12) 2_655
N3 Cu1 N2 81.23(13) .
N2 Cu1 N6 97.48(13) 2_655
N5 Cu1 N4 82.40(13) .
N5 Cu1 N3 166.28(13) .
N5 Cu1 N6 94.39(12) 2_655
N5 Cu1 N2 100.87(13) .
C7 N4 Cu1 127.0(3) .
C8 N4 Cu1 113.8(3) .
C8 N4 C7 119.1(3) .
C4 N3 Cu1 114.1(3) .
C4 N3 C5 118.6(3) .
C5 N3 Cu1 127.1(2) .
C11 N6 Cu1 132.1(3) 2_645
C11 N6 C10 104.5(3) .
C10 N6 Cu1 123.3(2) 2_645
C3 N2 Cu1 110.3(3) .
C1 N2 Cu1 143.1(3) .
C1 N2 C3 106.3(3) .
C11 N5 Cu1 144.5(3) .
C11 N5 C9 105.1(3) .
C9 N5 Cu1 110.1(2) .
N1 C2 H2 127.2 .
C3 C2 H2 127.2 .
C3 C2 N1 105.6(3) .
C2 N1 H1 125.9 .
C1 N1 C2 108.2(3) .
C1 N1 H1 125.9 .
N2 C3 C4 117.1(3) .
C2 C3 N2 109.6(4) .
C2 C3 C4 133.3(4) .
N3 C4 C3 117.1(4) .
N3 C4 H4 121.5 .
C3 C4 H4 121.5 .
N3 C5 H5A 109.1 .
N3 C5 H5B 109.1 .
N3 C5 C6 112.4(3) .
H5A C5 H5B 107.8 .
C6 C5 H5A 109.1 .
C6 C5 H5B 109.1 .
N6 C11 H11 123.1 .
N5 C11 N6 113.7(3) .
N5 C11 H11 123.1 .
C5 C6 H6A 109.0 .
C5 C6 H6B 109.0 .
C5 C6 C7 113.1(3) .
H6A C6 H6B 107.8 .
C7 C6 H6A 109.0 .
C7 C6 H6B 109.0 .
N6 C10 H10 125.6 .
N6 C10 C9 108.8(3) .
C9 C10 H10 125.6 .
N4 C7 C6 109.9(3) .
N4 C7 H7A 109.7 .
N4 C7 H7B 109.7 .
C6 C7 H7A 109.7 .
C6 C7 H7B 109.7 .
H7A C7 H7B 108.2 .
N2 C1 N1 110.3(4) .
N2 C1 H1A 124.9 .
N1 C1 H1A 124.9 .
N4 C8 H8 121.7 .
N4 C8 C9 116.6(3) .
C9 C8 H8 121.7 .
N5 C9 C8 116.9(3) .
C10 C9 N5 107.8(3) .
C10 C9 C8 135.3(3) .

loop_
_geom_bond_atom_site_label_1
_geom_bond_atom_site_label_2
_geom_bond_distance
_geom_bond_site_symmetry_2
Cu1 N4 2.006(3) .
Cu1 N3 2.039(3) .
Cu1 N6 2.157(3) 2_655
Cu1 N2 2.044(3) .
Cu1 N5 2.005(3) .
N4 C7 1.461(5) .
N4 C8 1.287(5) .
N3 C4 1.285(5) .
N3 C5 1.462(5) .
N6 C11 1.345(5) .
N6 C10 1.371(5) .
N2 C3 1.380(5) .
N2 C1 1.317(5) .
N5 C11 1.331(5) .
N5 C9 1.379(5) .
C2 H2 0.9300 .
C2 N1 1.368(6) .
C2 C3 1.364(5) .
N1 H1 0.8600 .
N1 C1 1.359(5) .
C3 C4 1.441(6) .
C4 H4 0.9300 .
C5 H5A 0.9700 .
C5 H5B 0.9700 .
C5 C6 1.513(5) .
C11 H11 0.9300 .
C6 H6A 0.9700 .
C6 H6B 0.9700 .
C6 C7 1.522(6) .
C10 H10 0.9300 .
C10 C9 1.376(5) .
C7 H7A 0.9700 .
C7 H7B 0.9700 .
C1 H1A 0.9300 .
C8 H8 0.9300 .
C8 C9 1.440(5) .
